data_7127373
loop_
_publ_author_name
'Kiernicki, John J.'
'Norwine, Emily E.'
'Lovasz, Myles A.'
'Zeller, Matthias'
'Szymczak, Nathaniel K.'

_publ_section_title
;
 Mobility of Lewis acids within the secondary coordination sphere: toward
 a model for cooperative substrate binding.
;
_journal_issue 86
_journal_name_full 'Chemical communications (Cambridge, England)'
_journal_page_first 13105
_journal_page_last 13108
_journal_paper_doi 10.1039/d0cc05121g
_journal_volume 56
_journal_year 2020
_chemical_formula_sum 'C23 H34 B Br2 N3 Zn'
_chemical_formula_weight 588.53
_chemical_properties_physical Air-sensitive,Moisture-sensitive,Hygroscopic
_space_group_crystal_system triclinic
_space_group_IT_number 2
_space_group_name_Hall '-P 1'
_space_group_name_H-M_alt 'P -1'
_atom_sites_solution_hydrogens geom
_atom_sites_solution_primary direct
_atom_sites_solution_secondary difmap
_audit_creation_method SHELXL-2018/3
_audit_update_record
;
2020-06-24 deposited with the CCDC.	2020-09-16 downloaded from the CCDC.
;
_cell_angle_alpha 86.957(3)
_cell_angle_beta 87.514(4)
_cell_angle_gamma 73.838(4)
_cell_formula_units_Z 4
_cell_length_a 13.0034(9)
_cell_length_b 13.5104(10)
_cell_length_c 15.0119(14)
_cell_measurement_reflns_used 9909
_cell_measurement_temperature 150(2)
_cell_measurement_theta_max 28.3326
_cell_measurement_theta_min 2.7210
_cell_volume 2528.4(4)
_computing_cell_refinement 'SAINT V8.38A (Bruker, 2016)'
_computing_data_collection 'Apex3 v2018.1-0 (Bruker, 2018)'
_computing_data_reduction 'SAINT V8.38A (Bruker, 2016)'
_computing_structure_refinement
;  
SHELXL-2018/3 (Sheldrick, 2015, 2018), 
SHELXLE Rev946 (H\"ubschle et al., 2011)
;
_computing_structure_solution 'SHELXS-97 (Sheldrick, 2008)'
_diffrn_ambient_temperature 150(2)
_diffrn_detector_area_resol_mean 10.4167
_diffrn_measured_fraction_theta_full 0.993
_diffrn_measured_fraction_theta_max 0.975
_diffrn_measurement_device_type 'Bruker AXS D8 Quest CMOS diffractometer'
_diffrn_measurement_method 'omega and phi scans'
_diffrn_radiation_monochromator 'Triumph curved graphite crystal'
_diffrn_radiation_type MoK\a
_diffrn_radiation_wavelength 0.71073
_diffrn_reflns_av_R_equivalents 0.0395
_diffrn_reflns_av_unetI/netI 0.0340
_diffrn_reflns_Laue_measured_fraction_full 0.993
_diffrn_reflns_Laue_measured_fraction_max 0.975
_diffrn_reflns_limit_h_max 17
_diffrn_reflns_limit_h_min -16
_diffrn_reflns_limit_k_max 18
_diffrn_reflns_limit_k_min -18
_diffrn_reflns_limit_l_max 19
_diffrn_reflns_limit_l_min -19
_diffrn_reflns_number 47737
_diffrn_reflns_point_group_measured_fraction_full 0.993
_diffrn_reflns_point_group_measured_fraction_max 0.975
_diffrn_reflns_theta_full 25.242
_diffrn_reflns_theta_max 28.328
_diffrn_reflns_theta_min 2.290
_diffrn_source 'fine focus sealed tube X-ray source'
_diffrn_source_current '30 mA'
_diffrn_source_voltage '50 kV'
_exptl_absorpt_coefficient_mu 4.147
_exptl_absorpt_correction_T_max 0.7457
_exptl_absorpt_correction_T_min 0.5527
_exptl_absorpt_correction_type multi-scan
_exptl_absorpt_process_details
;
 SADABS 2016/2: Krause, L., Herbst-Irmer, R., Sheldrick G.M. & Stalke D.,
 J. Appl. Cryst. 48 (2015) 3-10
;
_exptl_crystal_colour colourless
_exptl_crystal_density_diffrn 1.546
_exptl_crystal_description fragment
_exptl_crystal_F_000 1192
_exptl_crystal_recrystallization_method 'Re-crystallisation from solvent'
_exptl_crystal_size_max 0.130
_exptl_crystal_size_mid 0.120
_exptl_crystal_size_min 0.070
_refine_diff_density_max 1.790
_refine_diff_density_min -1.501
_refine_diff_density_rms 0.099
_refine_ls_extinction_method none
_refine_ls_goodness_of_fit_ref 1.075
_refine_ls_hydrogen_treatment constr
_refine_ls_matrix_type full
_refine_ls_number_parameters 549
_refine_ls_number_reflns 12294
_refine_ls_number_restraints 0
_refine_ls_restrained_S_all 1.075
_refine_ls_R_factor_all 0.0542
_refine_ls_R_factor_gt 0.0405
_refine_ls_shift/su_max 0.001
_refine_ls_shift/su_mean 0.000
_refine_ls_structure_factor_coef Fsqd
_refine_ls_weighting_details 'w=1/[\s^2^(Fo^2^)+(0.0364P)^2^+5.0524P] where P=(Fo^2^+2Fc^2^)/3'
_refine_ls_weighting_scheme calc
_refine_ls_wR_factor_gt 0.0934
_refine_ls_wR_factor_ref 0.1017
_reflns_Friedel_coverage 0.000
_reflns_number_gt 9973
_reflns_number_total 12294
_reflns_threshold_expression 'I > 2\s(I)'
_cod_data_source_file d0cc05121g2.cif
_cod_data_source_block ML_141_0m
_cod_depositor_comments 'Adding full bibliography for 7127369--7127381.cif.'
_cod_database_code 7127373
_shelx_shelxl_version_number 2018/3
_shelx_space_group_comment
;
The symmetry employed for this shelxl refinement is uniquely defined
by the following loop, which should always be used as a source of
symmetry information in preference to the above space-group names.
They are only intended as comments.
;
_shelx_estimated_absorpt_t_min 0.615
_shelx_estimated_absorpt_t_max 0.760

loop_
_space_group_symop_operation_xyz
'x, y, z'
'-x, -y, -z'

loop_
_atom_site_label
_atom_site_type_symbol
_atom_site_fract_x
_atom_site_fract_y
_atom_site_fract_z
_atom_site_U_iso_or_equiv
_atom_site_adp_type
_atom_site_occupancy
_atom_site_site_symmetry_order
_atom_site_calc_flag
_atom_site_refinement_flags_posn
_atom_site_refinement_flags_adp
_atom_site_refinement_flags_occupancy
_atom_site_disorder_assembly
_atom_site_disorder_group
B1 B 0.5000(3) 0.2386(3) 0.5719(3) 0.0307(7) Uani 1 1 d . . . . .
N1A N 0.6760(2) -0.1756(2) -0.06029(17) 0.0281(5) Uani 1 1 d . . . . .
B1A B 0.9011(3) 0.0718(3) 0.2144(2) 0.0289(7) Uani 1 1 d . . . . .
Br1A Br 0.69632(3) -0.17094(3) 0.17766(2) 0.03534(8) Uani 1 1 d . . . . .
Zn1A Zn 0.77855(3) -0.15637(3) 0.03526(3) 0.02911(9) Uani 1 1 d . . . . .
C1A C 0.7270(3) -0.3618(3) -0.0380(3) 0.0429(8) Uani 1 1 d . . . . .
H1AA H 0.705747 -0.421117 -0.057497 0.064 Uiso 1 1 calc R U . . .
H1AB H 0.714711 -0.356424 0.026679 0.064 Uiso 1 1 calc R U . . .
H1AC H 0.803149 -0.370903 -0.052692 0.064 Uiso 1 1 calc R U . . .
N2A N 0.7285(2) -0.00738(19) -0.01778(17) 0.0266(5) Uani 1 1 d . . . . .
Br2A Br 0.95854(3) -0.24967(3) 0.01821(3) 0.04266(10) Uani 1 1 d . . . . .
C2A C 0.6619(3) -0.2653(3) -0.0845(2) 0.0331(7) Uani 1 1 d . . . . .
N3A N 0.73966(19) 0.08760(19) -0.00560(17) 0.0254(5) Uani 1 1 d . . . . .
C3A C 0.5905(3) -0.2661(3) -0.1503(2) 0.0402(8) Uani 1 1 d . . . . .
H3A H 0.582806 -0.329855 -0.168626 0.048 Uiso 1 1 calc R U . . .
C4A C 0.5305(3) -0.1742(3) -0.1891(3) 0.0441(9) Uani 1 1 d . . . . .
H4A H 0.480577 -0.174577 -0.233382 0.053 Uiso 1 1 calc R U . . .
C5A C 0.5436(3) -0.0816(3) -0.1632(2) 0.0381(8) Uani 1 1 d . . . . .
H5A H 0.502506 -0.017473 -0.188348 0.046 Uiso 1 1 calc R U . . .
C6A C 0.6189(3) -0.0858(2) -0.0994(2) 0.0295(6) Uani 1 1 d . . . . .
C7A C 0.6452(2) 0.0066(2) -0.0712(2) 0.0277(6) Uani 1 1 d . . . . .
C8A C 0.6017(2) 0.1109(2) -0.0926(2) 0.0283(6) Uani 1 1 d . . . . .
H8A H 0.541759 0.140993 -0.128578 0.034 Uiso 1 1 calc R U . . .
C9A C 0.6639(2) 0.1621(2) -0.05042(19) 0.0246(6) Uani 1 1 d . . . . .
C10A C 0.6539(2) 0.2770(2) -0.0555(2) 0.0276(6) Uani 1 1 d . . . . .
C11A C 0.6546(3) 0.3199(3) 0.0371(2) 0.0370(7) Uani 1 1 d . . . . .
H11A H 0.726109 0.293018 0.061717 0.055 Uiso 1 1 calc R U . . .
H11B H 0.602077 0.298571 0.076837 0.055 Uiso 1 1 calc R U . . .
H11C H 0.636049 0.395350 0.031945 0.055 Uiso 1 1 calc R U . . .
C12A C 0.5462(3) 0.3332(3) -0.0976(2) 0.0342(7) Uani 1 1 d . . . . .
H12A H 0.545690 0.310527 -0.158526 0.051 Uiso 1 1 calc R U . . .
H12B H 0.536815 0.407757 -0.099266 0.051 Uiso 1 1 calc R U . . .
H12C H 0.487689 0.316908 -0.061933 0.051 Uiso 1 1 calc R U . . .
C13A C 0.7450(3) 0.2998(3) -0.1149(2) 0.0326(7) Uani 1 1 d . . . . .
H13A H 0.741890 0.275978 -0.175004 0.049 Uiso 1 1 calc R U . . .
H13B H 0.814153 0.263694 -0.089303 0.049 Uiso 1 1 calc R U . . .
H13C H 0.736863 0.374217 -0.118163 0.049 Uiso 1 1 calc R U . . .
C14A C 0.8297(2) 0.0922(2) 0.0496(2) 0.0271(6) Uani 1 1 d . . . . .
H14A H 0.848311 0.157448 0.034218 0.033 Uiso 1 1 calc R U . . .
H14B H 0.892989 0.034536 0.034773 0.033 Uiso 1 1 calc R U . . .
C15A C 0.8050(2) 0.0863(2) 0.1494(2) 0.0289(6) Uani 1 1 d . . . . .
H15A H 0.773110 0.028264 0.161920 0.035 Uiso 1 1 calc R U . . .
H15B H 0.749523 0.150320 0.164757 0.035 Uiso 1 1 calc R U . . .
C16A C 0.8862(3) 0.0466(3) 0.3156(2) 0.0327(7) Uani 1 1 d . . . . .
H16A H 0.808208 0.067795 0.332714 0.039 Uiso 1 1 calc R U . . .
C17A C 0.9472(3) 0.1001(3) 0.3749(2) 0.0425(8) Uani 1 1 d . . . . .
H17A H 0.909067 0.174520 0.374927 0.051 Uiso 1 1 calc R U . . .
H17B H 0.944652 0.071811 0.436921 0.051 Uiso 1 1 calc R U . . .
C18A C 1.0638(3) 0.0886(3) 0.3472(3) 0.0464(9) Uani 1 1 d . . . . .
H18A H 1.106930 0.018866 0.366916 0.056 Uiso 1 1 calc R U . . .
H18B H 1.089292 0.139300 0.378794 0.056 Uiso 1 1 calc R U . . .
C19A C 1.0842(3) 0.1038(3) 0.2463(3) 0.0404(8) Uani 1 1 d . . . . .
H19A H 1.161682 0.074738 0.232994 0.048 Uiso 1 1 calc R U . . .
H19B H 1.066121 0.178789 0.231246 0.048 Uiso 1 1 calc R U . . .
C20A C 1.0214(3) 0.0548(3) 0.1850(2) 0.0350(7) Uani 1 1 d . . . . .
H20A H 1.026337 0.082171 0.122218 0.042 Uiso 1 1 calc R U . . .
C21A C 1.0590(3) -0.0647(3) 0.1877(3) 0.0438(9) Uani 1 1 d . . . . .
H21A H 1.021320 -0.089365 0.141379 0.053 Uiso 1 1 calc R U . . .
H21B H 1.136548 -0.086787 0.172150 0.053 Uiso 1 1 calc R U . . .
C22A C 1.0401(3) -0.1169(3) 0.2773(3) 0.0437(9) Uani 1 1 d . . . . .
H22A H 1.094166 -0.110084 0.319256 0.052 Uiso 1 1 calc R U . . .
H22B H 1.051511 -0.191358 0.268728 0.052 Uiso 1 1 calc R U . . .
C23A C 0.9283(3) -0.0731(3) 0.3197(3) 0.0401(8) Uani 1 1 d . . . . .
H23A H 0.929477 -0.097862 0.383016 0.048 Uiso 1 1 calc R U . . .
H23B H 0.877045 -0.101238 0.289375 0.048 Uiso 1 1 calc R U . . .
N1B N 0.09751(19) 0.5461(2) 0.35957(17) 0.0269(5) Uani 1 1 d . . . . .
C1B C 0.0976(3) 0.5120(3) 0.2021(2) 0.0413(8) Uani 1 1 d . . . . .
H1BA H 0.056662 0.541364 0.149008 0.062 Uiso 1 1 calc R U . . .
H1BB H 0.101072 0.438662 0.209964 0.062 Uiso 1 1 calc R U . . .
H1BC H 0.170259 0.519593 0.194585 0.062 Uiso 1 1 calc R U . . .
Br1B Br 0.24842(3) 0.27264(3) 0.36791(3) 0.04866(11) Uani 1 1 d . . . . .
Zn1B Zn 0.24944(3) 0.44502(3) 0.37577(2) 0.02543(8) Uani 1 1 d . . . . .
N2B N 0.21922(19) 0.50279(18) 0.50040(16) 0.0232(5) Uani 1 1 d . . . . .
C2B C 0.0434(2) 0.5678(3) 0.2829(2) 0.0308(7) Uani 1 1 d . . . . .
Br2B Br 0.38751(2) 0.49872(2) 0.29851(2) 0.03044(8) Uani 1 1 d . . . . .
C3B C -0.0576(3) 0.6379(3) 0.2804(2) 0.0350(7) Uani 1 1 d . . . . .
H3B H -0.094214 0.654144 0.225814 0.042 Uiso 1 1 calc R U . . .
N3B N 0.26986(18) 0.49597(18) 0.57814(16) 0.0222(5) Uani 1 1 d . . . . .
C4B C -0.1042(3) 0.6839(3) 0.3576(2) 0.0346(7) Uani 1 1 d . . . . .
H4B H -0.173756 0.731007 0.356575 0.042 Uiso 1 1 calc R U . . .
C5B C -0.0493(2) 0.6610(2) 0.4368(2) 0.0288(6) Uani 1 1 d . . . . .
H5B H -0.080374 0.691482 0.490711 0.035 Uiso 1 1 calc R U . . .
C6B C 0.0523(2) 0.5923(2) 0.4347(2) 0.0241(6) Uani 1 1 d . . . . .
C7B C 0.1213(2) 0.5662(2) 0.5128(2) 0.0236(6) Uani 1 1 d . . . . .
C8B C 0.1076(2) 0.5992(2) 0.5997(2) 0.0244(6) Uani 1 1 d . . . . .
H8B H 0.045024 0.643860 0.625644 0.029 Uiso 1 1 calc R U . . .
C9B C 0.2043(2) 0.5537(2) 0.6410(2) 0.0238(6) Uani 1 1 d . . . . .
C10B C 0.2379(2) 0.5703(2) 0.7330(2) 0.0283(6) Uani 1 1 d . . . . .
C11B C 0.3110(3) 0.6429(3) 0.7239(2) 0.0327(7) Uani 1 1 d . . . . .
H11D H 0.372943 0.612935 0.684746 0.049 Uiso 1 1 calc R U . . .
H11E H 0.335790 0.651903 0.782908 0.049 Uiso 1 1 calc R U . . .
H11F H 0.270862 0.710081 0.698310 0.049 Uiso 1 1 calc R U . . .
C12B C 0.1363(3) 0.6234(3) 0.7881(2) 0.0404(8) Uani 1 1 d . . . . .
H12D H 0.100447 0.689871 0.758691 0.061 Uiso 1 1 calc R U . . .
H12E H 0.156412 0.634774 0.848070 0.061 Uiso 1 1 calc R U . . .
H12F H 0.087680 0.579405 0.792368 0.061 Uiso 1 1 calc R U . . .
C13B C 0.2960(3) 0.4699(3) 0.7838(2) 0.0371(7) Uani 1 1 d . . . . .
H13D H 0.253164 0.420667 0.783361 0.056 Uiso 1 1 calc R U . . .
H13E H 0.305712 0.484764 0.845619 0.056 Uiso 1 1 calc R U . . .
H13F H 0.366102 0.440382 0.754939 0.056 Uiso 1 1 calc R U . . .
C14B C 0.3816(2) 0.4295(2) 0.5795(2) 0.0252(6) Uani 1 1 d . . . . .
H14C H 0.420362 0.452791 0.625851 0.030 Uiso 1 1 calc R U . . .
H14D H 0.417471 0.437679 0.521116 0.030 Uiso 1 1 calc R U . . .
C15B C 0.3889(2) 0.3157(2) 0.5981(2) 0.0289(6) Uani 1 1 d . . . . .
H15C H 0.332262 0.298693 0.565038 0.035 Uiso 1 1 calc R U . . .
H15D H 0.374054 0.304709 0.662531 0.035 Uiso 1 1 calc R U . . .
C16B C 0.5621(3) 0.1471(3) 0.6338(2) 0.0391(8) Uani 1 1 d . . . . .
H16B H 0.515007 0.137649 0.686116 0.047 Uiso 1 1 calc R U . . .
C17B C 0.6529(3) 0.1920(3) 0.6654(2) 0.0461(9) Uani 1 1 d . . . . .
H17C H 0.619279 0.253788 0.699985 0.055 Uiso 1 1 calc R U . . .
H17D H 0.699062 0.140144 0.706296 0.055 Uiso 1 1 calc R U . . .
C18B C 0.7235(3) 0.2218(3) 0.5912(3) 0.0427(8) Uani 1 1 d . . . . .
H18C H 0.772593 0.158100 0.567584 0.051 Uiso 1 1 calc R U . . .
H18D H 0.767909 0.261467 0.616673 0.051 Uiso 1 1 calc R U . . .
C19B C 0.6607(3) 0.2862(3) 0.5136(2) 0.0374(7) Uani 1 1 d . . . . .
H19C H 0.710844 0.285268 0.461911 0.045 Uiso 1 1 calc R U . . .
H19D H 0.633422 0.358587 0.531483 0.045 Uiso 1 1 calc R U . . .
C20B C 0.5652(3) 0.2502(2) 0.4833(2) 0.0321(7) Uani 1 1 d . . . . .
H20B H 0.519780 0.305117 0.443340 0.039 Uiso 1 1 calc R U . . .
C21B C 0.5954(3) 0.1466(3) 0.4362(3) 0.0415(8) Uani 1 1 d . . . . .
H21C H 0.528949 0.133905 0.415899 0.050 Uiso 1 1 calc R U . . .
H21D H 0.640346 0.153076 0.382465 0.050 Uiso 1 1 calc R U . . .
C22B C 0.6554(4) 0.0528(3) 0.4931(3) 0.0508(10) Uani 1 1 d . . . . .
H22C H 0.729837 0.055907 0.499570 0.061 Uiso 1 1 calc R U . . .
H22D H 0.658591 -0.010440 0.461329 0.061 Uiso 1 1 calc R U . . .
C23B C 0.6044(4) 0.0445(3) 0.5866(3) 0.0500(10) Uani 1 1 d . . . . .
H23C H 0.658301 -0.003457 0.624668 0.060 Uiso 1 1 calc R U . . .
H23D H 0.544262 0.013681 0.581472 0.060 Uiso 1 1 calc R U . . .

loop_
_atom_site_aniso_label
_atom_site_aniso_U_11
_atom_site_aniso_U_22
_atom_site_aniso_U_33
_atom_site_aniso_U_23
_atom_site_aniso_U_13
_atom_site_aniso_U_12
B1 0.0276(17) 0.0261(16) 0.038(2) 0.0028(14) -0.0018(14) -0.0073(13)
N1A 0.0281(13) 0.0298(13) 0.0274(13) -0.0020(10) 0.0025(10) -0.0101(10)
B1A 0.0276(16) 0.0277(16) 0.0307(18) 0.0006(14) -0.0053(13) -0.0062(13)
Br1A 0.03323(17) 0.03888(17) 0.03163(17) 0.00751(13) -0.00298(12) -0.00755(13)
Zn1A 0.02532(17) 0.02825(18) 0.03252(19) 0.00480(14) -0.00490(14) -0.00587(14)
C1A 0.0409(19) 0.0308(17) 0.056(2) -0.0061(16) 0.0061(17) -0.0090(15)
N2A 0.0259(12) 0.0278(12) 0.0274(13) 0.0016(10) -0.0050(10) -0.0095(10)
Br2A 0.02518(16) 0.04321(19) 0.0556(2) 0.00728(16) -0.00118(14) -0.00461(14)
C2A 0.0342(16) 0.0337(16) 0.0325(17) -0.0061(13) 0.0093(13) -0.0119(13)
N3A 0.0229(11) 0.0267(12) 0.0265(13) 0.0029(10) -0.0057(10) -0.0068(10)
C3A 0.048(2) 0.0418(19) 0.0377(19) -0.0119(15) 0.0063(15) -0.0230(16)
C4A 0.051(2) 0.055(2) 0.0341(19) -0.0023(16) -0.0090(16) -0.0264(19)
C5A 0.0422(19) 0.0443(19) 0.0310(17) 0.0039(14) -0.0105(14) -0.0169(16)
C6A 0.0301(15) 0.0334(16) 0.0267(15) 0.0009(12) -0.0026(12) -0.0117(13)
C7A 0.0268(14) 0.0329(15) 0.0237(14) 0.0023(12) -0.0042(11) -0.0088(12)
C8A 0.0236(14) 0.0325(15) 0.0286(15) 0.0060(12) -0.0073(11) -0.0079(12)
C9A 0.0214(13) 0.0283(14) 0.0225(14) 0.0021(11) -0.0011(11) -0.0051(11)
C10A 0.0266(14) 0.0260(14) 0.0298(16) 0.0026(12) -0.0044(12) -0.0066(12)
C11A 0.0426(19) 0.0333(17) 0.0350(18) -0.0020(14) -0.0060(14) -0.0096(14)
C12A 0.0270(15) 0.0330(16) 0.0386(18) 0.0055(14) -0.0055(13) -0.0022(13)
C13A 0.0284(15) 0.0330(16) 0.0363(17) 0.0087(13) -0.0028(13) -0.0098(13)
C14A 0.0219(13) 0.0308(15) 0.0283(15) 0.0004(12) -0.0069(11) -0.0062(11)
C15A 0.0251(14) 0.0332(15) 0.0279(15) -0.0001(12) -0.0046(12) -0.0067(12)
C16A 0.0272(15) 0.0373(17) 0.0311(16) 0.0012(13) -0.0039(12) -0.0049(13)
C17A 0.055(2) 0.0410(19) 0.0318(18) -0.0019(15) -0.0070(16) -0.0125(17)
C18A 0.047(2) 0.043(2) 0.054(2) -0.0029(17) -0.0196(18) -0.0177(17)
C19A 0.0339(17) 0.0409(19) 0.050(2) 0.0034(16) -0.0085(15) -0.0157(15)
C20A 0.0272(15) 0.0433(18) 0.0342(17) 0.0012(14) -0.0057(13) -0.0090(14)
C21A 0.0361(18) 0.043(2) 0.050(2) -0.0103(17) -0.0034(16) -0.0056(15)
C22A 0.0418(19) 0.0298(17) 0.058(2) 0.0028(16) -0.0150(17) -0.0061(15)
C23A 0.045(2) 0.0372(18) 0.041(2) 0.0056(15) -0.0109(16) -0.0167(16)
N1B 0.0210(11) 0.0334(13) 0.0278(13) 0.0015(10) -0.0045(10) -0.0097(10)
C1B 0.0332(17) 0.067(2) 0.0289(17) -0.0035(17) -0.0028(14) -0.0218(17)
Br1B 0.0603(2) 0.03777(19) 0.0552(2) -0.01737(17) 0.02255(19) -0.02638(18)
Zn1B 0.02141(16) 0.02924(17) 0.02639(18) -0.00352(13) 0.00134(13) -0.00813(13)
N2B 0.0199(11) 0.0247(11) 0.0251(12) 0.0002(9) -0.0027(9) -0.0064(9)
C2B 0.0266(15) 0.0419(17) 0.0283(16) 0.0050(13) -0.0040(12) -0.0174(13)
Br2B 0.02516(14) 0.03870(17) 0.03041(16) -0.00008(12) 0.00086(11) -0.01424(12)
C3B 0.0273(15) 0.0446(18) 0.0357(17) 0.0135(15) -0.0116(13) -0.0153(14)
N3B 0.0183(11) 0.0236(11) 0.0229(12) 0.0000(9) -0.0028(9) -0.0028(9)
C4B 0.0233(14) 0.0338(16) 0.046(2) 0.0121(14) -0.0066(13) -0.0089(13)
C5B 0.0221(13) 0.0311(15) 0.0332(16) 0.0046(13) -0.0018(12) -0.0080(12)
C6B 0.0212(13) 0.0246(13) 0.0268(14) 0.0036(11) -0.0015(11) -0.0075(11)
C7B 0.0189(12) 0.0220(13) 0.0292(15) 0.0008(11) -0.0017(11) -0.0047(10)
C8B 0.0194(13) 0.0246(13) 0.0284(15) -0.0006(11) 0.0006(11) -0.0050(11)
C9B 0.0230(13) 0.0219(13) 0.0262(14) 0.0004(11) 0.0007(11) -0.0060(11)
C10B 0.0277(14) 0.0333(15) 0.0243(15) -0.0001(12) -0.0013(11) -0.0091(12)
C11B 0.0374(17) 0.0354(16) 0.0288(16) -0.0053(13) -0.0017(13) -0.0149(14)
C12B 0.0329(17) 0.058(2) 0.0301(17) -0.0122(16) 0.0045(14) -0.0112(16)
C13B 0.048(2) 0.0386(18) 0.0249(16) 0.0068(13) -0.0100(14) -0.0117(15)
C14B 0.0172(12) 0.0268(14) 0.0298(15) -0.0002(12) -0.0005(11) -0.0033(11)
C15B 0.0247(14) 0.0278(15) 0.0322(16) 0.0030(12) 0.0006(12) -0.0047(12)
C16B 0.0361(18) 0.0365(17) 0.0383(19) 0.0080(15) 0.0055(14) -0.0022(14)
C17B 0.052(2) 0.054(2) 0.0300(18) 0.0079(16) -0.0125(16) -0.0109(18)
C18B 0.0358(18) 0.052(2) 0.042(2) 0.0063(17) -0.0107(15) -0.0147(16)
C19B 0.0379(18) 0.0412(18) 0.0348(18) 0.0054(15) -0.0016(14) -0.0149(15)
C20B 0.0325(16) 0.0299(15) 0.0301(16) 0.0045(13) -0.0030(13) -0.0029(13)
C21B 0.0423(19) 0.046(2) 0.0362(19) -0.0050(16) -0.0006(15) -0.0112(16)
C22B 0.053(2) 0.0373(19) 0.058(3) -0.0105(18) 0.0008(19) -0.0047(17)
C23B 0.058(2) 0.0296(17) 0.058(3) 0.0091(17) 0.001(2) -0.0055(17)

loop_
_atom_type_symbol
_atom_type_description
_atom_type_scat_dispersion_real
_atom_type_scat_dispersion_imag
_atom_type_scat_source
C C 0.0033 0.0016 'International Tables Vol C Tables 4.2.6.8 and 6.1.1.4'
H H 0.0000 0.0000 'International Tables Vol C Tables 4.2.6.8 and 6.1.1.4'
N N 0.0061 0.0033 'International Tables Vol C Tables 4.2.6.8 and 6.1.1.4'
Zn Zn 0.2839 1.4301 'International Tables Vol C Tables 4.2.6.8 and 6.1.1.4'
Br Br -0.2901 2.4595 'International Tables Vol C Tables 4.2.6.8 and 6.1.1.4'
B B 0.0013 0.0007 'International Tables Vol C Tables 4.2.6.8 and 6.1.1.4'

loop_
_geom_angle_atom_site_label_1
_geom_angle_atom_site_label_2
_geom_angle_atom_site_label_3
_geom_angle
_geom_angle_site_symmetry_1
_geom_angle_site_symmetry_3
_geom_angle_publ_flag
C16B B1 C20B 112.0(3) . . ?
C16B B1 C15B 124.1(3) . . ?
C20B B1 C15B 123.7(3) . . ?
C2A N1A C6A 119.7(3) . . ?
C2A N1A Zn1A 126.8(2) . . ?
C6A N1A Zn1A 113.4(2) . . ?
C16A B1A C20A 112.6(3) . . ?
C16A B1A C15A 120.2(3) . . ?
C20A B1A C15A 125.6(3) . . ?
N2A Zn1A N1A 80.15(10) . . ?
N2A Zn1A Br2A 119.36(7) . . ?
N1A Zn1A Br2A 116.43(7) . . ?
N2A Zn1A Br1A 110.99(8) . . ?
N1A Zn1A Br1A 107.88(7) . . ?
Br2A Zn1A Br1A 116.39(2) . . ?
C2A C1A H1AA 109.5 . . ?
C2A C1A H1AB 109.5 . . ?
H1AA C1A H1AB 109.5 . . ?
C2A C1A H1AC 109.5 . . ?
H1AA C1A H1AC 109.5 . . ?
H1AB C1A H1AC 109.5 . . ?
C7A N2A N3A 106.2(2) . . ?
C7A N2A Zn1A 112.3(2) . . ?
N3A N2A Zn1A 140.25(19) . . ?
N1A C2A C3A 120.4(3) . . ?
N1A C2A C1A 116.9(3) . . ?
C3A C2A C1A 122.7(3) . . ?
N2A N3A C9A 111.1(2) . . ?
N2A N3A C14A 116.5(2) . . ?
C9A N3A C14A 132.4(3) . . ?
C4A C3A C2A 120.0(3) . . ?
C4A C3A H3A 120.0 . . ?
C2A C3A H3A 120.0 . . ?
C3A C4A C5A 119.7(3) . . ?
C3A C4A H4A 120.1 . . ?
C5A C4A H4A 120.1 . . ?
C4A C5A C6A 117.6(3) . . ?
C4A C5A H5A 121.2 . . ?
C6A C5A H5A 121.2 . . ?
N1A C6A C5A 122.5(3) . . ?
N1A C6A C7A 114.9(3) . . ?
C5A C6A C7A 122.6(3) . . ?
N2A C7A C8A 110.5(3) . . ?
N2A C7A C6A 117.6(3) . . ?
C8A C7A C6A 131.8(3) . . ?
C7A C8A C9A 106.0(3) . . ?
C7A C8A H8A 127.0 . . ?
C9A C8A H8A 127.0 . . ?
N3A C9A C8A 106.2(3) . . ?
N3A C9A C10A 126.2(3) . . ?
C8A C9A C10A 127.6(3) . . ?
C9A C10A C11A 112.1(3) . . ?
C9A C10A C12A 108.1(2) . . ?
C11A C10A C12A 107.9(3) . . ?
C9A C10A C13A 110.5(3) . . ?
C11A C10A C13A 109.6(3) . . ?
C12A C10A C13A 108.6(3) . . ?
C10A C11A H11A 109.5 . . ?
C10A C11A H11B 109.5 . . ?
H11A C11A H11B 109.5 . . ?
C10A C11A H11C 109.5 . . ?
H11A C11A H11C 109.5 . . ?
H11B C11A H11C 109.5 . . ?
C10A C12A H12A 109.5 . . ?
C10A C12A H12B 109.5 . . ?
H12A C12A H12B 109.5 . . ?
C10A C12A H12C 109.5 . . ?
H12A C12A H12C 109.5 . . ?
H12B C12A H12C 109.5 . . ?
C10A C13A H13A 109.5 . . ?
C10A C13A H13B 109.5 . . ?
H13A C13A H13B 109.5 . . ?
C10A C13A H13C 109.5 . . ?
H13A C13A H13C 109.5 . . ?
H13B C13A H13C 109.5 . . ?
N3A C14A C15A 113.4(2) . . ?
N3A C14A H14A 108.9 . . ?
C15A C14A H14A 108.9 . . ?
N3A C14A H14B 108.9 . . ?
C15A C14A H14B 108.9 . . ?
H14A C14A H14B 107.7 . . ?
C14A C15A B1A 117.5(3) . . ?
C14A C15A H15A 107.9 . . ?
B1A C15A H15A 107.9 . . ?
C14A C15A H15B 107.9 . . ?
B1A C15A H15B 107.9 . . ?
H15A C15A H15B 107.2 . . ?
C17A C16A B1A 112.6(3) . . ?
C17A C16A C23A 114.0(3) . . ?
B1A C16A C23A 101.4(3) . . ?
C17A C16A H16A 109.5 . . ?
B1A C16A H16A 109.5 . . ?
C23A C16A H16A 109.5 . . ?
C18A C17A C16A 115.4(3) . . ?
C18A C17A H17A 108.4 . . ?
C16A C17A H17A 108.4 . . ?
C18A C17A H17B 108.4 . . ?
C16A C17A H17B 108.4 . . ?
H17A C17A H17B 107.5 . . ?
C17A C18A C19A 114.7(3) . . ?
C17A C18A H18A 108.6 . . ?
C19A C18A H18A 108.6 . . ?
C17A C18A H18B 108.6 . . ?
C19A C18A H18B 108.6 . . ?
H18A C18A H18B 107.6 . . ?
C18A C19A C20A 115.7(3) . . ?
C18A C19A H19A 108.4 . . ?
C20A C19A H19A 108.4 . . ?
C18A C19A H19B 108.4 . . ?
C20A C19A H19B 108.4 . . ?
H19A C19A H19B 107.4 . . ?
C19A C20A C21A 113.8(3) . . ?
C19A C20A B1A 113.8(3) . . ?
C21A C20A B1A 99.9(3) . . ?
C19A C20A H20A 109.7 . . ?
C21A C20A H20A 109.7 . . ?
B1A C20A H20A 109.7 . . ?
C22A C21A C20A 115.0(3) . . ?
C22A C21A H21A 108.5 . . ?
C20A C21A H21A 108.5 . . ?
C22A C21A H21B 108.5 . . ?
C20A C21A H21B 108.5 . . ?
H21A C21A H21B 107.5 . . ?
C21A C22A C23A 114.4(3) . . ?
C21A C22A H22A 108.7 . . ?
C23A C22A H22A 108.7 . . ?
C21A C22A H22B 108.7 . . ?
C23A C22A H22B 108.7 . . ?
H22A C22A H22B 107.6 . . ?
C22A C23A C16A 115.0(3) . . ?
C22A C23A H23A 108.5 . . ?
C16A C23A H23A 108.5 . . ?
C22A C23A H23B 108.5 . . ?
C16A C23A H23B 108.5 . . ?
H23A C23A H23B 107.5 . . ?
C6B N1B C2B 119.5(3) . . ?
C6B N1B Zn1B 114.33(19) . . ?
C2B N1B Zn1B 126.2(2) . . ?
C2B C1B H1BA 109.5 . . ?
C2B C1B H1BB 109.5 . . ?
H1BA C1B H1BB 109.5 . . ?
C2B C1B H1BC 109.5 . . ?
H1BA C1B H1BC 109.5 . . ?
H1BB C1B H1BC 109.5 . . ?
N2B Zn1B N1B 79.47(10) . . ?
N2B Zn1B Br1B 114.90(7) . . ?
N1B Zn1B Br1B 111.90(7) . . ?
N2B Zn1B Br2B 112.05(7) . . ?
N1B Zn1B Br2B 114.12(7) . . ?
Br1B Zn1B Br2B 118.264(19) . . ?
C7B N2B N3B 106.7(2) . . ?
C7B N2B Zn1B 114.52(19) . . ?
N3B N2B Zn1B 138.77(18) . . ?
N1B C2B C3B 120.7(3) . . ?
N1B C2B C1B 116.7(3) . . ?
C3B C2B C1B 122.5(3) . . ?
C4B C3B C2B 119.6(3) . . ?
C4B C3B H3B 120.2 . . ?
C2B C3B H3B 120.2 . . ?
N2B N3B C9B 111.0(2) . . ?
N2B N3B C14B 116.1(2) . . ?
C9B N3B C14B 132.9(2) . . ?
C3B C4B C5B 119.8(3) . . ?
C3B C4B H4B 120.1 . . ?
C5B C4B H4B 120.1 . . ?
C6B C5B C4B 117.9(3) . . ?
C6B C5B H5B 121.0 . . ?
C4B C5B H5B 121.0 . . ?
N1B C6B C5B 122.4(3) . . ?
N1B C6B C7B 114.3(2) . . ?
C5B C6B C7B 123.3(3) . . ?
N2B C7B C8B 110.2(2) . . ?
N2B C7B C6B 117.1(3) . . ?
C8B C7B C6B 132.6(3) . . ?
C7B C8B C9B 106.1(3) . . ?
C7B C8B H8B 126.9 . . ?
C9B C8B H8B 126.9 . . ?
N3B C9B C8B 105.9(3) . . ?
N3B C9B C10B 124.9(3) . . ?
C8B C9B C10B 128.9(3) . . ?
C9B C10B C13B 113.6(3) . . ?
C9B C10B C11B 108.8(3) . . ?
C13B C10B C11B 109.5(3) . . ?
C9B C10B C12B 108.2(3) . . ?
C13B C10B C12B 108.1(3) . . ?
C11B C10B C12B 108.5(3) . . ?
C10B C11B H11D 109.5 . . ?
C10B C11B H11E 109.5 . . ?
H11D C11B H11E 109.5 . . ?
C10B C11B H11F 109.5 . . ?
H11D C11B H11F 109.5 . . ?
H11E C11B H11F 109.5 . . ?
C10B C12B H12D 109.5 . . ?
C10B C12B H12E 109.5 . . ?
H12D C12B H12E 109.5 . . ?
C10B C12B H12F 109.5 . . ?
H12D C12B H12F 109.5 . . ?
H12E C12B H12F 109.5 . . ?
C10B C13B H13D 109.5 . . ?
C10B C13B H13E 109.5 . . ?
H13D C13B H13E 109.5 . . ?
C10B C13B H13F 109.5 . . ?
H13D C13B H13F 109.5 . . ?
H13E C13B H13F 109.5 . . ?
N3B C14B C15B 113.0(2) . . ?
N3B C14B H14C 109.0 . . ?
C15B C14B H14C 109.0 . . ?
N3B C14B H14D 109.0 . . ?
C15B C14B H14D 109.0 . . ?
H14C C14B H14D 107.8 . . ?
C14B C15B B1 115.1(3) . . ?
C14B C15B H15C 108.5 . . ?
B1 C15B H15C 108.5 . . ?
C14B C15B H15D 108.5 . . ?
B1 C15B H15D 108.5 . . ?
H15C C15B H15D 107.5 . . ?
C23B C16B B1 113.9(3) . . ?
C23B C16B C17B 113.7(3) . . ?
B1 C16B C17B 100.3(3) . . ?
C23B C16B H16B 109.5 . . ?
B1 C16B H16B 109.5 . . ?
C17B C16B H16B 109.5 . . ?
C18B C17B C16B 115.3(3) . . ?
C18B C17B H17C 108.4 . . ?
C16B C17B H17C 108.4 . . ?
C18B C17B H17D 108.4 . . ?
C16B C17B H17D 108.4 . . ?
H17C C17B H17D 107.5 . . ?
C17B C18B C19B 113.9(3) . . ?
C17B C18B H18C 108.8 . . ?
C19B C18B H18C 108.8 . . ?
C17B C18B H18D 108.8 . . ?
C19B C18B H18D 108.8 . . ?
H18C C18B H18D 107.7 . . ?
C18B C19B C20B 115.3(3) . . ?
C18B C19B H19C 108.4 . . ?
C20B C19B H19C 108.4 . . ?
C18B C19B H19D 108.4 . . ?
C20B C19B H19D 108.4 . . ?
H19C C19B H19D 107.5 . . ?
C21B C20B C19B 115.5(3) . . ?
C21B C20B B1 108.9(3) . . ?
C19B C20B B1 104.5(3) . . ?
C21B C20B H20B 109.3 . . ?
C19B C20B H20B 109.3 . . ?
B1 C20B H20B 109.3 . . ?
C22B C21B C20B 115.3(3) . . ?
C22B C21B H21C 108.5 . . ?
C20B C21B H21C 108.5 . . ?
C22B C21B H21D 108.5 . . ?
C20B C21B H21D 108.5 . . ?
H21C C21B H21D 107.5 . . ?
C21B C22B C23B 114.0(3) . . ?
C21B C22B H22C 108.7 . . ?
C23B C22B H22C 108.7 . . ?
C21B C22B H22D 108.7 . . ?
C23B C22B H22D 108.7 . . ?
H22C C22B H22D 107.6 . . ?
C22B C23B C16B 115.2(3) . . ?
C22B C23B H23C 108.5 . . ?
C16B C23B H23C 108.5 . . ?
C22B C23B H23D 108.5 . . ?
C16B C23B H23D 108.5 . . ?
H23C C23B H23D 107.5 . . ?

loop_
_geom_bond_atom_site_label_1
_geom_bond_atom_site_label_2
_geom_bond_distance
_geom_bond_site_symmetry_2
_geom_bond_publ_flag
B1 C16B 1.558(5) . ?
B1 C20B 1.570(5) . ?
B1 C15B 1.575(5) . ?
N1A C2A 1.345(4) . ?
N1A C6A 1.352(4) . ?
N1A Zn1A 2.074(3) . ?
B1A C16A 1.555(5) . ?
B1A C20A 1.564(5) . ?
B1A C15A 1.582(4) . ?
Br1A Zn1A 2.3719(5) . ?
Zn1A N2A 2.063(3) . ?
Zn1A Br2A 2.3393(5) . ?
C1A C2A 1.498(5) . ?
C1A H1AA 0.9800 . ?
C1A H1AB 0.9800 . ?
C1A H1AC 0.9800 . ?
N2A C7A 1.340(4) . ?
N2A N3A 1.354(3) . ?
C2A C3A 1.387(5) . ?
N3A C9A 1.368(4) . ?
N3A C14A 1.480(4) . ?
C3A C4A 1.384(6) . ?
C3A H3A 0.9500 . ?
C4A C5A 1.387(5) . ?
C4A H4A 0.9500 . ?
C5A C6A 1.388(4) . ?
C5A H5A 0.9500 . ?
C6A C7A 1.470(4) . ?
C7A C8A 1.390(4) . ?
C8A C9A 1.391(4) . ?
C8A H8A 0.9500 . ?
C9A C10A 1.519(4) . ?
C10A C11A 1.536(5) . ?
C10A C12A 1.539(4) . ?
C10A C13A 1.541(4) . ?
C11A H11A 0.9800 . ?
C11A H11B 0.9800 . ?
C11A H11C 0.9800 . ?
C12A H12A 0.9800 . ?
C12A H12B 0.9800 . ?
C12A H12C 0.9800 . ?
C13A H13A 0.9800 . ?
C13A H13B 0.9800 . ?
C13A H13C 0.9800 . ?
C14A C15A 1.522(4) . ?
C14A H14A 0.9900 . ?
C14A H14B 0.9900 . ?
C15A H15A 0.9900 . ?
C15A H15B 0.9900 . ?
C16A C17A 1.547(5) . ?
C16A C23A 1.556(5) . ?
C16A H16A 1.0000 . ?
C17A C18A 1.521(6) . ?
C17A H17A 0.9900 . ?
C17A H17B 0.9900 . ?
C18A C19A 1.539(6) . ?
C18A H18A 0.9900 . ?
C18A H18B 0.9900 . ?
C19A C20A 1.545(5) . ?
C19A H19A 0.9900 . ?
C19A H19B 0.9900 . ?
C20A C21A 1.550(5) . ?
C20A H20A 1.0000 . ?
C21A C22A 1.527(6) . ?
C21A H21A 0.9900 . ?
C21A H21B 0.9900 . ?
C22A C23A 1.533(6) . ?
C22A H22A 0.9900 . ?
C22A H22B 0.9900 . ?
C23A H23A 0.9900 . ?
C23A H23B 0.9900 . ?
N1B C6B 1.349(4) . ?
N1B C2B 1.352(4) . ?
N1B Zn1B 2.081(2) . ?
C1B C2B 1.504(5) . ?
C1B H1BA 0.9800 . ?
C1B H1BB 0.9800 . ?
C1B H1BC 0.9800 . ?
Br1B Zn1B 2.3419(5) . ?
Zn1B N2B 2.045(2) . ?
Zn1B Br2B 2.3559(5) . ?
N2B C7B 1.334(4) . ?
N2B N3B 1.351(3) . ?
C2B C3B 1.389(5) . ?
C3B C4B 1.379(5) . ?
C3B H3B 0.9500 . ?
N3B C9B 1.366(4) . ?
N3B C14B 1.480(3) . ?
C4B C5B 1.390(5) . ?
C4B H4B 0.9500 . ?
C5B C6B 1.388(4) . ?
C5B H5B 0.9500 . ?
C6B C7B 1.475(4) . ?
C7B C8B 1.389(4) . ?
C8B C9B 1.393(4) . ?
C8B H8B 0.9500 . ?
C9B C10B 1.512(4) . ?
C10B C13B 1.536(4) . ?
C10B C11B 1.543(4) . ?
C10B C12B 1.544(4) . ?
C11B H11D 0.9800 . ?
C11B H11E 0.9800 . ?
C11B H11F 0.9800 . ?
C12B H12D 0.9800 . ?
C12B H12E 0.9800 . ?
C12B H12F 0.9800 . ?
C13B H13D 0.9800 . ?
C13B H13E 0.9800 . ?
C13B H13F 0.9800 . ?
C14B C15B 1.526(4) . ?
C14B H14C 0.9900 . ?
C14B H14D 0.9900 . ?
C15B H15C 0.9900 . ?
C15B H15D 0.9900 . ?
C16B C23B 1.541(5) . ?
C16B C17B 1.570(6) . ?
C16B H16B 1.0000 . ?
C17B C18B 1.521(6) . ?
C17B H17C 0.9900 . ?
C17B H17D 0.9900 . ?
C18B C19B 1.536(5) . ?
C18B H18C 0.9900 . ?
C18B H18D 0.9900 . ?
C19B C20B 1.548(5) . ?
C19B H19C 0.9900 . ?
C19B H19D 0.9900 . ?
C20B C21B 1.546(5) . ?
C20B H20B 1.0000 . ?
C21B C22B 1.528(6) . ?
C21B H21C 0.9900 . ?
C21B H21D 0.9900 . ?
C22B C23B 1.538(6) . ?
C22B H22C 0.9900 . ?
C22B H22D 0.9900 . ?
C23B H23C 0.9900 . ?
C23B H23D 0.9900 . ?

loop_
_geom_torsion_atom_site_label_1
_geom_torsion_atom_site_label_2
_geom_torsion_atom_site_label_3
_geom_torsion_atom_site_label_4
_geom_torsion
_geom_torsion_site_symmetry_1
_geom_torsion_site_symmetry_2
_geom_torsion_site_symmetry_3
_geom_torsion_site_symmetry_4
_geom_torsion_publ_flag
C6A N1A C2A C3A 1.1(5) . . . . ?
Zn1A N1A C2A C3A -179.6(2) . . . . ?
C6A N1A C2A C1A -179.5(3) . . . . ?
Zn1A N1A C2A C1A -0.2(4) . . . . ?
C7A N2A N3A C9A 0.3(3) . . . . ?
Zn1A N2A N3A C9A -165.2(2) . . . . ?
C7A N2A N3A C14A -178.2(3) . . . . ?
Zn1A N2A N3A C14A 16.3(4) . . . . ?
N1A C2A C3A C4A -2.3(5) . . . . ?
C1A C2A C3A C4A 178.3(3) . . . . ?
C2A C3A C4A C5A 1.2(6) . . . . ?
C3A C4A C5A C6A 1.0(6) . . . . ?
C2A N1A C6A C5A 1.3(5) . . . . ?
Zn1A N1A C6A C5A -178.2(3) . . . . ?
C2A N1A C6A C7A -176.8(3) . . . . ?
Zn1A N1A C6A C7A 3.7(3) . . . . ?
C4A C5A C6A N1A -2.3(5) . . . . ?
C4A C5A C6A C7A 175.6(3) . . . . ?
N3A N2A C7A C8A -0.8(4) . . . . ?
Zn1A N2A C7A C8A 169.3(2) . . . . ?
N3A N2A C7A C6A 176.8(3) . . . . ?
Zn1A N2A C7A C6A -13.2(4) . . . . ?
N1A C6A C7A N2A 6.5(4) . . . . ?
C5A C6A C7A N2A -171.6(3) . . . . ?
N1A C6A C7A C8A -176.6(3) . . . . ?
C5A C6A C7A C8A 5.3(6) . . . . ?
N2A C7A C8A C9A 1.0(4) . . . . ?
C6A C7A C8A C9A -176.1(3) . . . . ?
N2A N3A C9A C8A 0.3(3) . . . . ?
C14A N3A C9A C8A 178.4(3) . . . . ?
N2A N3A C9A C10A -177.4(3) . . . . ?
C14A N3A C9A C10A 0.8(5) . . . . ?
C7A C8A C9A N3A -0.7(3) . . . . ?
C7A C8A C9A C10A 176.9(3) . . . . ?
N3A C9A C10A C11A -50.9(4) . . . . ?
C8A C9A C10A C11A 132.0(3) . . . . ?
N3A C9A C10A C12A -169.6(3) . . . . ?
C8A C9A C10A C12A 13.2(4) . . . . ?
N3A C9A C10A C13A 71.6(4) . . . . ?
C8A C9A C10A C13A -105.5(4) . . . . ?
N2A N3A C14A C15A -81.5(3) . . . . ?
C9A N3A C14A C15A 100.4(4) . . . . ?
N3A C14A C15A B1A 170.0(3) . . . . ?
C16A B1A C15A C14A -169.6(3) . . . . ?
C20A B1A C15A C14A -4.8(5) . . . . ?
C20A B1A C16A C17A 50.1(4) . . . . ?
C15A B1A C16A C17A -143.2(3) . . . . ?
C20A B1A C16A C23A -72.1(3) . . . . ?
C15A B1A C16A C23A 94.5(3) . . . . ?
B1A C16A C17A C18A -48.7(4) . . . . ?
C23A C16A C17A C18A 66.1(4) . . . . ?
C16A C17A C18A C19A 43.9(4) . . . . ?
C17A C18A C19A C20A -41.2(5) . . . . ?
C18A C19A C20A C21A -69.9(4) . . . . ?
C18A C19A C20A B1A 43.6(4) . . . . ?
C16A B1A C20A C19A -48.0(4) . . . . ?
C15A B1A C20A C19A 146.2(3) . . . . ?
C16A B1A C20A C21A 73.6(3) . . . . ?
C15A B1A C20A C21A -92.2(4) . . . . ?
C19A C20A C21A C22A 65.3(4) . . . . ?
B1A C20A C21A C22A -56.3(4) . . . . ?
C20A C21A C22A C23A 46.0(4) . . . . ?
C21A C22A C23A C16A -43.5(4) . . . . ?
C17A C16A C23A C22A -68.7(4) . . . . ?
B1A C16A C23A C22A 52.5(4) . . . . ?
C6B N1B C2B C3B 0.8(4) . . . . ?
Zn1B N1B C2B C3B -179.2(2) . . . . ?
C6B N1B C2B C1B -178.8(3) . . . . ?
Zn1B N1B C2B C1B 1.2(4) . . . . ?
N1B C2B C3B C4B -1.7(5) . . . . ?
C1B C2B C3B C4B 177.8(3) . . . . ?
C7B N2B N3B C9B 0.8(3) . . . . ?
Zn1B N2B N3B C9B -178.7(2) . . . . ?
C7B N2B N3B C14B -179.4(2) . . . . ?
Zn1B N2B N3B C14B 1.1(4) . . . . ?
C2B C3B C4B C5B 1.1(5) . . . . ?
C3B C4B C5B C6B 0.5(5) . . . . ?
C2B N1B C6B C5B 0.9(4) . . . . ?
Zn1B N1B C6B C5B -179.1(2) . . . . ?
C2B N1B C6B C7B -177.2(3) . . . . ?
Zn1B N1B C6B C7B 2.8(3) . . . . ?
C4B C5B C6B N1B -1.5(4) . . . . ?
C4B C5B C6B C7B 176.4(3) . . . . ?
N3B N2B C7B C8B -1.1(3) . . . . ?
Zn1B N2B C7B C8B 178.57(19) . . . . ?
N3B N2B C7B C6B 175.6(2) . . . . ?
Zn1B N2B C7B C6B -4.7(3) . . . . ?
N1B C6B C7B N2B 1.2(4) . . . . ?
C5B C6B C7B N2B -176.8(3) . . . . ?
N1B C6B C7B C8B 177.0(3) . . . . ?
C5B C6B C7B C8B -1.0(5) . . . . ?
N2B C7B C8B C9B 0.9(3) . . . . ?
C6B C7B C8B C9B -175.1(3) . . . . ?
N2B N3B C9B C8B -0.2(3) . . . . ?
C14B N3B C9B C8B -179.9(3) . . . . ?
N2B N3B C9B C10B -174.9(3) . . . . ?
C14B N3B C9B C10B 5.4(5) . . . . ?
C7B C8B C9B N3B -0.4(3) . . . . ?
C7B C8B C9B C10B 174.0(3) . . . . ?
N3B C9B C10B C13B -50.1(4) . . . . ?
C8B C9B C10B C13B 136.4(3) . . . . ?
N3B C9B C10B C11B 72.2(4) . . . . ?
C8B C9B C10B C11B -101.3(4) . . . . ?
N3B C9B C10B C12B -170.2(3) . . . . ?
C8B C9B C10B C12B 16.4(4) . . . . ?
N2B N3B C14B C15B -83.6(3) . . . . ?
C9B N3B C14B C15B 96.1(4) . . . . ?
N3B C14B C15B B1 162.2(3) . . . . ?
C16B B1 C15B C14B 132.8(3) . . . . ?
C20B B1 C15B C14B -42.2(4) . . . . ?
C20B B1 C16B C23B -51.0(4) . . . . ?
C15B B1 C16B C23B 133.4(4) . . . . ?
C20B B1 C16B C17B 70.9(4) . . . . ?
C15B B1 C16B C17B -104.7(4) . . . . ?
C23B C16B C17B C18B 63.7(4) . . . . ?
B1 C16B C17B C18B -58.4(4) . . . . ?
C16B C17B C18B C19B 47.4(5) . . . . ?
C17B C18B C19B C20B -42.3(5) . . . . ?
C18B C19B C20B C21B -69.5(4) . . . . ?
C18B C19B C20B B1 50.1(4) . . . . ?
C16B B1 C20B C21B 55.4(4) . . . . ?
C15B B1 C20B C21B -129.0(3) . . . . ?
C16B B1 C20B C19B -68.5(4) . . . . ?
C15B B1 C20B C19B 107.1(3) . . . . ?
C19B C20B C21B C22B 62.4(4) . . . . ?
B1 C20B C21B C22B -54.7(4) . . . . ?
C20B C21B C22B C23B 47.8(5) . . . . ?
C21B C22B C23B C16B -40.7(5) . . . . ?
B1 C16B C23B C22B 43.1(5) . . . . ?
C17B C16B C23B C22B -71.1(4) . . . . ?
